data_7046070
loop_
_publ_author_name
'Curnock, Emily'
'Levason, William'
'Light, Mark E.'
'Luthra, Sajinder K.'
'McRobbie, Graeme'
'Monzittu, Francesco M.'
'Reid, Gillian'
'Williams, R. Nathan'

_publ_section_title
;
 Group 3 metal trihalide complexes with neutral N-donor ligands -
 exploring their affinity towards fluoride.
;
_journal_issue 17
_journal_name_full 'Dalton transactions (Cambridge, England : 2003)'
_journal_page_first 6059
_journal_page_last 6068
_journal_paper_doi 10.1039/c8dt00480c
_journal_volume 47
_journal_year 2018
_chemical_formula_moiety '2(C9 H21 I2 N3 O0.5 Y), C2 H3 N'
_chemical_formula_sum 'C20 H45 I4 N7 O Y2'
_chemical_formula_weight 1085.05
_space_group_crystal_system triclinic
_space_group_IT_number 2
_space_group_name_Hall '-P 1'
_space_group_name_H-M_alt 'P -1'
_symmetry_space_group_name_Hall '-P 1'
_symmetry_space_group_name_H-M 'P -1'
_atom_sites_solution_hydrogens geom
_atom_sites_solution_primary heavy
_audit_creation_date 2016-05-05
_audit_creation_method
;
Olex2 1.2
(compiled 2016.02.19 svn.r3266 for OlexSys, GUI svn.r5155)
;
_audit_update_record
;
2017-12-11 deposited with the CCDC.
2018-03-02 downloaded from the CCDC.
;
_cell_angle_alpha 90.160(3)
_cell_angle_beta 90.941(3)
_cell_angle_gamma 108.966(3)
_cell_formula_units_Z 2
_cell_length_a 8.6352(3)
_cell_length_b 8.6395(3)
_cell_length_c 23.7313(8)
_cell_measurement_reflns_used 7741
_cell_measurement_temperature 100(2)
_cell_measurement_theta_max 32.0750
_cell_measurement_theta_min 2.4580
_cell_volume 1674.04(10)
_computing_cell_refinement 'CrysAlisPro 1.171.38.41 (Rigaku OD, 2015)'
_computing_data_collection 'CrysAlisPro 1.171.38.41 (Rigaku OD, 2015)'
_computing_data_reduction 'CrysAlisPro 1.171.38.41 (Rigaku OD, 2015)'
_computing_molecular_graphics 'Olex2 (Dolomanov et al., 2009)'
_computing_publication_material 'Olex2 (Dolomanov et al., 2009)'
_computing_structure_refinement 'ShelXL (Sheldrick, 2015)'
_computing_structure_solution 'ShelXS (Sheldrick, 2008)'
_diffrn_ambient_temperature 100.15
_diffrn_detector 'CCD plate'
_diffrn_measured_fraction_theta_full 0.981
_diffrn_measured_fraction_theta_max 0.981
_diffrn_measurement_details
;
List of Runs (angles in degrees, time in seconds):

  # Type    Start    End  Width  t~exp~   \w     \q     \k     \f   Frames
#--------------------------------------------------------------------------
  1  \w   -113.00   1.00   1.00   10.00    --  -23.00 -18.00   0.00  114
  2  \w    -62.00  53.00   1.00   10.00    --  -23.00  72.00 120.00  115
  3  \w    -88.00  15.00   1.00   10.00    --  -23.00 -72.00 -60.00  103
  4  \w    -39.00 -27.00   1.00    5.00    --  -23.00 -72.00-120.00   12
;
_diffrn_measurement_device 'abstract diffractometer'
_diffrn_measurement_device_type 'dtrek-CrysAlisPro-abstract goniometer imported rigaku-d*trek images'
_diffrn_measurement_method '\w scans'
_diffrn_orient_matrix_type 'CrysAlisPro convention (1999,Acta A55,543-557)'
_diffrn_orient_matrix_UB_11 -0.0183563000
_diffrn_orient_matrix_UB_12 -0.0308259000
_diffrn_orient_matrix_UB_13 0.0276391000
_diffrn_orient_matrix_UB_21 0.0740451000
_diffrn_orient_matrix_UB_22 -0.0188341000
_diffrn_orient_matrix_UB_23 0.0011280000
_diffrn_orient_matrix_UB_31 0.0415589000
_diffrn_orient_matrix_UB_32 0.0789425000
_diffrn_orient_matrix_UB_33 0.0113412000
_diffrn_radiation_monochromator graphite
_diffrn_radiation_probe x-ray
_diffrn_radiation_type MoK\a
_diffrn_radiation_wavelength 0.71073
_diffrn_reflns_av_R_equivalents 0.0271
_diffrn_reflns_av_unetI/netI 0.0377
_diffrn_reflns_Laue_measured_fraction_full 0.981
_diffrn_reflns_Laue_measured_fraction_max 0.981
_diffrn_reflns_limit_h_max 10
_diffrn_reflns_limit_h_min -10
_diffrn_reflns_limit_k_max 9
_diffrn_reflns_limit_k_min -10
_diffrn_reflns_limit_l_max 22
_diffrn_reflns_limit_l_min -29
_diffrn_reflns_number 11161
_diffrn_reflns_point_group_measured_fraction_full 0.981
_diffrn_reflns_point_group_measured_fraction_max 0.981
_diffrn_reflns_theta_full 26.000
_diffrn_reflns_theta_max 25.999
_diffrn_reflns_theta_min 2.494
_diffrn_source 'fine-focus sealed X-ray tube'
_diffrn_source_type 'Enhance (Mo) X-ray Source'
_exptl_absorpt_coefficient_mu 7.162
_exptl_absorpt_correction_T_max 1.00000
_exptl_absorpt_correction_T_min 0.78914
_exptl_absorpt_correction_type multi-scan
_exptl_absorpt_process_details
;
CrysAlisPro 1.171.38.41 (Rigaku Oxford Diffraction, 2015)
Empirical absorption correction using spherical harmonics,
 implemented in SCALE3 ABSPACK scaling algorithm.
;
_exptl_crystal_colour yellow
_exptl_crystal_density_diffrn 2.153
_exptl_crystal_description plate
_exptl_crystal_F_000 1024
_exptl_crystal_size_max 0.067
_exptl_crystal_size_mid 0.049
_exptl_crystal_size_min 0.026
_refine_diff_density_max 1.448
_refine_diff_density_min -0.671
_refine_diff_density_rms 0.165
_refine_ls_extinction_method none
_refine_ls_goodness_of_fit_ref 1.118
_refine_ls_hydrogen_treatment constr
_refine_ls_matrix_type full
_refine_ls_number_parameters 317
_refine_ls_number_reflns 6471
_refine_ls_number_restraints 0
_refine_ls_restrained_S_all 1.118
_refine_ls_R_factor_all 0.0432
_refine_ls_R_factor_gt 0.0354
_refine_ls_shift/su_max 0.001
_refine_ls_shift/su_mean 0.000
_refine_ls_structure_factor_coef Fsqd
_refine_ls_weighting_details 'w=1/[\s^2^(Fo^2^)+(0.0370P)^2^+5.4138P] where P=(Fo^2^+2Fc^2^)/3'
_refine_ls_weighting_scheme calc
_refine_ls_wR_factor_gt 0.0820
_refine_ls_wR_factor_ref 0.0847
_reflns_Friedel_coverage 0.000
_reflns_number_gt 5686
_reflns_number_total 6471
_reflns_threshold_expression 'I > 2\s(I)'
_cod_data_source_file c8dt00480c2.cif
_cod_data_source_block 2016fmm7662-37ar
_cod_depositor_comments 'Adding full bibliography for 7046064--7046071.cif.'
_cod_original_cell_volume 1674.05(10)
_cod_database_code 7046070
_shelxl_version_number 2014-1
_shelx_space_group_comment
;
The symmetry employed for this shelxl refinement is uniquely defined
by the following loop, which should always be used as a source of
symmetry information in preference to the above space-group names.
They are only intended as comments.
;
_reflns_odcompleteness_completeness 85.46
_reflns_odcompleteness_iscentric 1
_reflns_odcompleteness_theta 32.31
_olex2_refinement_description
;
1. Fixed Uiso
 At 1.2 times of:
  All C(H,H) groups
 At 1.5 times of:
  All C(H,H,H) groups
2.a Secondary CH2 refined with riding coordinates:
 C1(H1A,H1B), C3(H3A,H3B), C2(H2A,H2B), C12(H12A,H12B), C5(H5A,H5B), C4(H4A,
 H4B), C6(H6A,H6B), C10(H10A,H10B), C11(H11A,H11B), C15(H15A,H15B), C13(H13A,
 H13B), C14(H14A,H14B)
2.b Idealised Me refined as rotating group:
 C16(H16A,H16B,H16C), C8(H8A,H8B,H8C), C17(H17A,H17B,H17C), C7(H7A,H7B,H7C),
 C18(H18A,H18B,H18C), C9(H9A,H9B,H9C), C20(H20A,H20B,H20C)
;
_olex2_submission_special_instructions 'No special instructions were received'
_oxdiff_exptl_absorpt_empirical_details
;
Empirical correction (ABSPACK) includes:
- Absorption correction using spherical harmonics
- Frame scaling
- Detector area scaling
;
_oxdiff_exptl_absorpt_empirical_full_max 3.177
_oxdiff_exptl_absorpt_empirical_full_min 0.407

loop_
_space_group_symop_operation_xyz
'x, y, z'
'-x, -y, -z'

loop_
_atom_site_label
_atom_site_type_symbol
_atom_site_fract_x
_atom_site_fract_y
_atom_site_fract_z
_atom_site_U_iso_or_equiv
_atom_site_adp_type
_atom_site_occupancy
_atom_site_site_symmetry_order
_atom_site_calc_flag
_atom_site_refinement_flags_posn
_atom_site_refinement_flags_adp
_atom_site_refinement_flags_occupancy
I1 I 0.17970(5) 0.32071(5) 0.86758(2) 0.02062(10) Uani 1 1 d . . .
I2 I -0.34707(5) 0.20745(5) 0.89752(2) 0.02580(11) Uani 1 1 d . . .
Y2 Y 0.48659(6) 0.43307(6) 0.58230(2) 0.01148(12) Uani 1 1 d . . .
Y1 Y -0.04190(6) 0.49445(6) 0.91534(2) 0.01156(12) Uani 1 1 d . . .
I4 I 0.66151(4) 0.18319(4) 0.59024(2) 0.01722(10) Uani 1 1 d . . .
I3 I 0.76453(5) 0.70073(4) 0.63676(2) 0.01896(10) Uani 1 1 d . . .
O1 O 0.0000 0.5000 1.0000 0.0146(11) Uani 1 2 d S T P
N2 N -0.0639(6) 0.6147(6) 0.8173(2) 0.0162(10) Uani 1 1 d . . .
N1 N 0.1559(6) 0.7737(5) 0.90657(19) 0.0146(10) Uani 1 1 d . . .
N3 N -0.1941(6) 0.6950(6) 0.9197(2) 0.0189(11) Uani 1 1 d . . .
N5 N 0.2708(6) 0.5577(5) 0.60111(19) 0.0140(10) Uani 1 1 d . . .
N6 N 0.3352(6) 0.3177(6) 0.6748(2) 0.0210(11) Uani 1 1 d . . .
N4 N 0.2163(6) 0.2236(6) 0.5613(2) 0.0185(10) Uani 1 1 d . . .
O2 O 0.5000 0.5000 0.5000 0.0154(11) Uani 1 2 d S T P
C16 C 0.2427(7) 0.1167(7) 0.5174(2) 0.0175(12) Uani 1 1 d . . .
H16A H 0.3124 0.1831 0.4883 0.026 Uiso 1 1 calc GR . .
H16B H 0.1371 0.0520 0.5005 0.026 Uiso 1 1 calc GR . .
H16C H 0.2964 0.0431 0.5340 0.026 Uiso 1 1 calc GR . .
C1 C 0.1786(8) 0.8457(7) 0.8492(2) 0.0212(13) Uani 1 1 d . . .
H1A H 0.2969 0.8986 0.8425 0.025 Uiso 1 1 calc R . .
H1B H 0.1251 0.9310 0.8467 0.025 Uiso 1 1 calc R . .
C8 C -0.1180(7) 0.4787(7) 0.7750(2) 0.0189(12) Uani 1 1 d . . .
H8A H -0.0471 0.4106 0.7780 0.028 Uiso 1 1 calc GR . .
H8B H -0.1110 0.5245 0.7370 0.028 Uiso 1 1 calc GR . .
H8C H -0.2314 0.4119 0.7822 0.028 Uiso 1 1 calc GR . .
C3 C -0.1789(8) 0.7121(8) 0.8155(3) 0.0238(14) Uani 1 1 d . . .
H3A H -0.2470 0.6841 0.7806 0.029 Uiso 1 1 calc R . .
H3B H -0.1148 0.8301 0.8143 0.029 Uiso 1 1 calc R . .
C17 C 0.3234(8) 0.7257(7) 0.5784(3) 0.0219(13) Uani 1 1 d . . .
H17A H 0.4360 0.7840 0.5911 0.033 Uiso 1 1 calc GR . .
H17B H 0.2507 0.7838 0.5919 0.033 Uiso 1 1 calc GR . .
H17C H 0.3186 0.7207 0.5371 0.033 Uiso 1 1 calc GR . .
C2 C 0.1075(8) 0.7181(7) 0.8046(3) 0.0220(13) Uani 1 1 d . . .
H2A H 0.1080 0.7724 0.7678 0.026 Uiso 1 1 calc R . .
H2B H 0.1769 0.6472 0.8013 0.026 Uiso 1 1 calc R . .
C12 C 0.2575(8) 0.5684(8) 0.6632(3) 0.0263(14) Uani 1 1 d . . .
H12A H 0.1684 0.6133 0.6716 0.032 Uiso 1 1 calc R . .
H12B H 0.3609 0.6462 0.6785 0.032 Uiso 1 1 calc R . .
C7 C 0.3153(7) 0.7670(7) 0.9300(3) 0.0228(13) Uani 1 1 d . . .
H7A H 0.2975 0.7129 0.9667 0.034 Uiso 1 1 calc GR . .
H7B H 0.3920 0.8785 0.9345 0.034 Uiso 1 1 calc GR . .
H7C H 0.3608 0.7052 0.9041 0.034 Uiso 1 1 calc GR . .
C5 C -0.0812(8) 0.8651(8) 0.9301(3) 0.0250(14) Uani 1 1 d . . .
H5A H -0.1245 0.9154 0.9610 0.030 Uiso 1 1 calc R . .
H5B H -0.0785 0.9309 0.8958 0.030 Uiso 1 1 calc R . .
C4 C -0.2883(8) 0.6801(9) 0.8655(3) 0.0264(15) Uani 1 1 d . . .
H4A H -0.3497 0.7590 0.8657 0.032 Uiso 1 1 calc R . .
H4B H -0.3688 0.5686 0.8622 0.032 Uiso 1 1 calc R . .
C6 C 0.0899(8) 0.8709(7) 0.9453(3) 0.0219(13) Uani 1 1 d . . .
H6A H 0.1625 0.9862 0.9451 0.026 Uiso 1 1 calc R . .
H6B H 0.0912 0.8293 0.9841 0.026 Uiso 1 1 calc R . .
C10 C 0.1226(7) 0.3276(7) 0.5361(3) 0.0231(14) Uani 1 1 d . . .
H10A H 0.1768 0.3779 0.5011 0.028 Uiso 1 1 calc R . .
H10B H 0.0107 0.2561 0.5257 0.028 Uiso 1 1 calc R . .
C11 C 0.1104(7) 0.4596(7) 0.5744(3) 0.0216(13) Uani 1 1 d . . .
H11A H 0.0320 0.4099 0.6044 0.026 Uiso 1 1 calc R . .
H11B H 0.0660 0.5340 0.5527 0.026 Uiso 1 1 calc R . .
C15 C 0.1288(8) 0.1273(8) 0.6092(3) 0.0267(14) Uani 1 1 d . . .
H15A H 0.0852 0.0103 0.5981 0.032 Uiso 1 1 calc R . .
H15B H 0.0349 0.1638 0.6187 0.032 Uiso 1 1 calc R . .
C13 C 0.2245(9) 0.4095(9) 0.6924(3) 0.0299(15) Uani 1 1 d . . .
H13A H 0.1096 0.3411 0.6845 0.036 Uiso 1 1 calc R . .
H13B H 0.2372 0.4297 0.7335 0.036 Uiso 1 1 calc R . .
C18 C 0.4543(8) 0.3211(8) 0.7206(3) 0.0256(14) Uani 1 1 d . . .
H18A H 0.5228 0.2557 0.7094 0.038 Uiso 1 1 calc GR . .
H18B H 0.3954 0.2754 0.7549 0.038 Uiso 1 1 calc GR . .
H18C H 0.5236 0.4343 0.7279 0.038 Uiso 1 1 calc GR . .
C14 C 0.2391(8) 0.1458(8) 0.6603(3) 0.0308(16) Uani 1 1 d . . .
H14A H 0.1713 0.0959 0.6930 0.037 Uiso 1 1 calc R . .
H14B H 0.3159 0.0842 0.6538 0.037 Uiso 1 1 calc R . .
C9 C -0.3141(8) 0.6460(9) 0.9658(3) 0.0289(15) Uani 1 1 d . . .
H9A H -0.3838 0.5322 0.9600 0.043 Uiso 1 1 calc GR . .
H9B H -0.3822 0.7173 0.9659 0.043 Uiso 1 1 calc GR . .
H9C H -0.2554 0.6562 1.0021 0.043 Uiso 1 1 calc GR . .
C20 C -0.2291(8) 1.0564(8) 0.7434(3) 0.0263(14) Uani 1 1 d . . .
H20A H -0.2281 1.1463 0.7181 0.039 Uiso 1 1 calc GR . .
H20B H -0.1621 0.9951 0.7275 0.039 Uiso 1 1 calc GR . .
H20C H -0.1842 1.1010 0.7804 0.039 Uiso 1 1 calc GR . .
C19 C -0.3924(9) 0.9504(9) 0.7492(3) 0.0329(16) Uani 1 1 d . . .
N7 N -0.5219(9) 0.8613(10) 0.7553(3) 0.063(2) Uani 1 1 d . . .

loop_
_atom_site_aniso_label
_atom_site_aniso_U_11
_atom_site_aniso_U_22
_atom_site_aniso_U_33
_atom_site_aniso_U_23
_atom_site_aniso_U_13
_atom_site_aniso_U_12
I1 0.0280(2) 0.0215(2) 0.0179(2) 0.00132(15) 0.00264(15) 0.01552(17)
I2 0.0203(2) 0.0227(2) 0.0239(2) -0.00012(17) -0.00328(16) -0.00722(16)
Y2 0.0088(2) 0.0111(3) 0.0129(3) 0.0004(2) -0.00005(19) 0.0009(2)
Y1 0.0116(3) 0.0109(3) 0.0112(3) 0.0004(2) -0.00081(19) 0.0023(2)
I4 0.01345(18) 0.01701(19) 0.0221(2) 0.00132(15) 0.00036(14) 0.00620(15)
I3 0.0185(2) 0.01625(19) 0.0170(2) -0.00171(15) -0.00510(14) -0.00104(15)
O1 0.012(3) 0.017(3) 0.011(3) 0.000(2) -0.001(2) 0.001(2)
N2 0.020(3) 0.016(2) 0.013(2) -0.0004(19) -0.0007(19) 0.006(2)
N1 0.017(2) 0.011(2) 0.015(2) 0.0009(19) -0.0016(19) 0.0026(19)
N3 0.018(3) 0.026(3) 0.014(2) 0.000(2) 0.0005(19) 0.010(2)
N5 0.017(2) 0.011(2) 0.013(2) -0.0006(19) -0.0006(18) 0.0027(19)
N6 0.021(3) 0.027(3) 0.016(3) 0.007(2) 0.002(2) 0.010(2)
N4 0.013(2) 0.015(2) 0.025(3) 0.000(2) 0.001(2) 0.000(2)
O2 0.012(3) 0.014(3) 0.019(3) 0.000(2) 0.001(2) 0.002(2)
C16 0.015(3) 0.013(3) 0.022(3) -0.007(2) -0.002(2) 0.002(2)
C1 0.023(3) 0.017(3) 0.018(3) 0.003(2) 0.004(2) 0.000(3)
C8 0.024(3) 0.017(3) 0.015(3) -0.007(2) -0.005(2) 0.006(3)
C3 0.032(4) 0.032(4) 0.015(3) 0.001(3) -0.004(3) 0.021(3)
C17 0.025(3) 0.014(3) 0.026(3) 0.000(3) 0.000(3) 0.006(3)
C2 0.025(3) 0.021(3) 0.017(3) 0.000(3) 0.004(2) 0.004(3)
C12 0.032(4) 0.031(4) 0.018(3) 0.002(3) 0.005(3) 0.013(3)
C7 0.013(3) 0.020(3) 0.031(4) 0.002(3) -0.004(2) 0.000(2)
C5 0.037(4) 0.022(3) 0.021(3) -0.005(3) 0.006(3) 0.016(3)
C4 0.025(3) 0.043(4) 0.019(3) 0.004(3) -0.006(3) 0.022(3)
C6 0.033(4) 0.012(3) 0.018(3) -0.006(2) -0.002(3) 0.003(3)
C10 0.013(3) 0.023(3) 0.030(4) -0.004(3) -0.005(2) 0.003(3)
C11 0.021(3) 0.016(3) 0.027(3) -0.001(3) -0.009(3) 0.004(2)
C15 0.020(3) 0.024(3) 0.031(4) 0.001(3) 0.009(3) 0.001(3)
C13 0.031(4) 0.040(4) 0.022(3) 0.001(3) 0.004(3) 0.017(3)
C18 0.028(4) 0.032(4) 0.020(3) 0.002(3) -0.001(3) 0.013(3)
C14 0.022(3) 0.026(4) 0.039(4) 0.017(3) 0.003(3) 0.000(3)
C9 0.023(3) 0.047(4) 0.021(3) 0.005(3) 0.003(3) 0.016(3)
C20 0.032(4) 0.021(3) 0.024(3) -0.003(3) -0.005(3) 0.008(3)
C19 0.036(4) 0.033(4) 0.028(4) -0.009(3) 0.005(3) 0.010(3)
N7 0.038(4) 0.067(5) 0.064(5) -0.038(4) 0.013(4) -0.009(4)

loop_
_atom_type_symbol
_atom_type_description
_atom_type_scat_dispersion_real
_atom_type_scat_dispersion_imag
_atom_type_scat_source
C C 0.0033 0.0016 'International Tables Vol C Tables 4.2.6.8 and 6.1.1.4'
H H 0.0000 0.0000 'International Tables Vol C Tables 4.2.6.8 and 6.1.1.4'
I I -0.4742 1.8119 'International Tables Vol C Tables 4.2.6.8 and 6.1.1.4'
N N 0.0061 0.0033 'International Tables Vol C Tables 4.2.6.8 and 6.1.1.4'
O O 0.0106 0.0060 'International Tables Vol C Tables 4.2.6.8 and 6.1.1.4'
Y Y -2.7962 3.5667 'International Tables Vol C Tables 4.2.6.8 and 6.1.1.4'

loop_
_geom_angle_atom_site_label_1
_geom_angle_atom_site_label_2
_geom_angle_atom_site_label_3
_geom_angle
_geom_angle_site_symmetry_1
_geom_angle_site_symmetry_3
I3 Y2 I4 93.842(17) . .
N5 Y2 I4 157.12(11) . .
N5 Y2 I3 96.38(11) . .
N5 Y2 N6 69.45(15) . .
N5 Y2 N4 72.04(15) . .
N6 Y2 I4 89.08(11) . .
N6 Y2 I3 96.70(12) . .
N4 Y2 I4 93.39(11) . .
N4 Y2 I3 163.89(12) . .
N4 Y2 N6 69.03(16) . .
O2 Y2 I4 105.21(2) . .
O2 Y2 I3 102.87(2) . .
O2 Y2 N5 92.40(10) . .
O2 Y2 N6 154.73(11) . .
O2 Y2 N4 89.07(12) . .
I2 Y1 I1 93.991(19) . .
O1 Y1 I1 104.69(2) . .
O1 Y1 I2 104.12(2) . .
O1 Y1 N2 156.16(11) . .
O1 Y1 N1 90.72(11) . .
O1 Y1 N3 93.79(11) . .
N2 Y1 I1 89.71(11) . .
N2 Y1 I2 93.49(11) . .
N1 Y1 I1 95.67(11) . .
N1 Y1 I2 159.62(10) . .
N1 Y1 N2 68.69(15) . .
N1 Y1 N3 71.34(16) . .
N3 Y1 I1 157.70(12) . .
N3 Y1 I2 93.47(12) . .
N3 Y1 N2 68.87(15) . .
Y1 O1 Y1 180.00(3) . 2_567
C8 N2 Y1 109.2(3) . .
C8 N2 C3 109.5(4) . .
C8 N2 C2 108.7(5) . .
C3 N2 Y1 113.2(3) . .
C2 N2 Y1 104.5(3) . .
C2 N2 C3 111.6(5) . .
C1 N1 Y1 116.9(3) . .
C1 N1 C7 110.3(5) . .
C7 N1 Y1 106.2(3) . .
C6 N1 Y1 102.7(3) . .
C6 N1 C1 111.1(4) . .
C6 N1 C7 109.1(4) . .
C5 N3 Y1 111.6(3) . .
C4 N3 Y1 107.1(4) . .
C4 N3 C5 112.1(5) . .
C9 N3 Y1 108.3(4) . .
C9 N3 C5 109.8(5) . .
C9 N3 C4 107.8(5) . .
C17 N5 Y2 108.6(3) . .
C17 N5 C12 108.3(5) . .
C17 N5 C11 109.7(4) . .
C12 N5 Y2 107.5(3) . .
C12 N5 C11 111.3(5) . .
C11 N5 Y2 111.3(3) . .
C13 N6 Y2 111.8(4) . .
C18 N6 Y2 110.5(4) . .
C18 N6 C13 110.1(5) . .
C18 N6 C14 109.8(5) . .
C14 N6 Y2 104.1(4) . .
C14 N6 C13 110.5(5) . .
C16 N4 Y2 106.8(3) . .
C16 N4 C10 108.9(4) . .
C16 N4 C15 110.9(5) . .
C10 N4 Y2 101.3(3) . .
C15 N4 Y2 117.0(4) . .
C15 N4 C10 111.3(5) . .
Y2 O2 Y2 180.0 2_666 .
N4 C16 H16A 109.5 . .
N4 C16 H16B 109.5 . .
N4 C16 H16C 109.5 . .
H16A C16 H16B 109.5 . .
H16A C16 H16C 109.5 . .
H16B C16 H16C 109.5 . .
N1 C1 H1A 109.3 . .
N1 C1 H1B 109.3 . .
N1 C1 C2 111.5(5) . .
H1A C1 H1B 108.0 . .
C2 C1 H1A 109.3 . .
C2 C1 H1B 109.3 . .
N2 C8 H8A 109.5 . .
N2 C8 H8B 109.5 . .
N2 C8 H8C 109.5 . .
H8A C8 H8B 109.5 . .
H8A C8 H8C 109.5 . .
H8B C8 H8C 109.5 . .
N2 C3 H3A 109.2 . .
N2 C3 H3B 109.2 . .
N2 C3 C4 112.0(5) . .
H3A C3 H3B 107.9 . .
C4 C3 H3A 109.2 . .
C4 C3 H3B 109.2 . .
N5 C17 H17A 109.5 . .
N5 C17 H17B 109.5 . .
N5 C17 H17C 109.5 . .
H17A C17 H17B 109.5 . .
H17A C17 H17C 109.5 . .
H17B C17 H17C 109.5 . .
N2 C2 C1 112.0(5) . .
N2 C2 H2A 109.2 . .
N2 C2 H2B 109.2 . .
C1 C2 H2A 109.2 . .
C1 C2 H2B 109.2 . .
H2A C2 H2B 107.9 . .
N5 C12 H12A 108.7 . .
N5 C12 H12B 108.7 . .
N5 C12 C13 114.1(5) . .
H12A C12 H12B 107.6 . .
C13 C12 H12A 108.7 . .
C13 C12 H12B 108.7 . .
N1 C7 H7A 109.5 . .
N1 C7 H7B 109.5 . .
N1 C7 H7C 109.5 . .
H7A C7 H7B 109.5 . .
H7A C7 H7C 109.5 . .
H7B C7 H7C 109.5 . .
N3 C5 H5A 109.0 . .
N3 C5 H5B 109.0 . .
N3 C5 C6 112.8(5) . .
H5A C5 H5B 107.8 . .
C6 C5 H5A 109.0 . .
C6 C5 H5B 109.0 . .
N3 C4 C3 112.1(5) . .
N3 C4 H4A 109.2 . .
N3 C4 H4B 109.2 . .
C3 C4 H4A 109.2 . .
C3 C4 H4B 109.2 . .
H4A C4 H4B 107.9 . .
N1 C6 C5 113.4(5) . .
N1 C6 H6A 108.9 . .
N1 C6 H6B 108.9 . .
C5 C6 H6A 108.9 . .
C5 C6 H6B 108.9 . .
H6A C6 H6B 107.7 . .
N4 C10 H10A 108.8 . .
N4 C10 H10B 108.8 . .
H10A C10 H10B 107.7 . .
C11 C10 N4 113.9(5) . .
C11 C10 H10A 108.8 . .
C11 C10 H10B 108.8 . .
N5 C11 H11A 108.9 . .
N5 C11 H11B 108.9 . .
C10 C11 N5 113.5(5) . .
C10 C11 H11A 108.9 . .
C10 C11 H11B 108.9 . .
H11A C11 H11B 107.7 . .
N4 C15 H15A 109.3 . .
N4 C15 H15B 109.3 . .
N4 C15 C14 111.8(5) . .
H15A C15 H15B 107.9 . .
C14 C15 H15A 109.3 . .
C14 C15 H15B 109.3 . .
N6 C13 H13A 109.0 . .
N6 C13 H13B 109.0 . .
C12 C13 N6 113.1(5) . .
C12 C13 H13A 109.0 . .
C12 C13 H13B 109.0 . .
H13A C13 H13B 107.8 . .
N6 C18 H18A 109.5 . .
N6 C18 H18B 109.5 . .
N6 C18 H18C 109.5 . .
H18A C18 H18B 109.5 . .
H18A C18 H18C 109.5 . .
H18B C18 H18C 109.5 . .
N6 C14 C15 114.2(5) . .
N6 C14 H14A 108.7 . .
N6 C14 H14B 108.7 . .
C15 C14 H14A 108.7 . .
C15 C14 H14B 108.7 . .
H14A C14 H14B 107.6 . .
N3 C9 H9A 109.5 . .
N3 C9 H9B 109.5 . .
N3 C9 H9C 109.5 . .
H9A C9 H9B 109.5 . .
H9A C9 H9C 109.5 . .
H9B C9 H9C 109.5 . .
H20A C20 H20B 109.5 . .
H20A C20 H20C 109.5 . .
H20B C20 H20C 109.5 . .
C19 C20 H20A 109.5 . .
C19 C20 H20B 109.5 . .
C19 C20 H20C 109.5 . .
N7 C19 C20 177.4(9) . .

loop_
_geom_bond_atom_site_label_1
_geom_bond_atom_site_label_2
_geom_bond_distance
_geom_bond_site_symmetry_2
I1 Y1 3.0213(6) .
I2 Y1 2.9969(7) .
Y2 I4 3.0149(6) .
Y2 I3 3.0087(6) .
Y2 N5 2.482(5) .
Y2 N6 2.605(5) .
Y2 N4 2.486(5) .
Y2 O2 2.0328(5) .
Y1 O1 2.0332(5) .
Y1 N2 2.580(5) .
Y1 N1 2.473(5) .
Y1 N3 2.495(5) .
O1 Y1 2.0333(5) 2_567
N2 C8 1.492(7) .
N2 C3 1.496(7) .
N2 C2 1.496(8) .
N1 C1 1.489(7) .
N1 C7 1.494(7) .
N1 C6 1.483(7) .
N3 C5 1.493(8) .
N3 C4 1.493(7) .
N3 C9 1.485(8) .
N5 C17 1.479(7) .
N5 C12 1.483(8) .
N5 C11 1.498(7) .
N6 C13 1.490(8) .
N6 C18 1.478(7) .
N6 C14 1.483(8) .
N4 C16 1.458(7) .
N4 C10 1.510(7) .
N4 C15 1.477(8) .
O2 Y2 2.0328(5) 2_666
C16 H16A 0.9800 .
C16 H16B 0.9800 .
C16 H16C 0.9800 .
C1 H1A 0.9900 .
C1 H1B 0.9900 .
C1 C2 1.498(8) .
C8 H8A 0.9800 .
C8 H8B 0.9800 .
C8 H8C 0.9800 .
C3 H3A 0.9900 .
C3 H3B 0.9900 .
C3 C4 1.498(9) .
C17 H17A 0.9800 .
C17 H17B 0.9800 .
C17 H17C 0.9800 .
C2 H2A 0.9900 .
C2 H2B 0.9900 .
C12 H12A 0.9900 .
C12 H12B 0.9900 .
C12 C13 1.485(9) .
C7 H7A 0.9800 .
C7 H7B 0.9800 .
C7 H7C 0.9800 .
C5 H5A 0.9900 .
C5 H5B 0.9900 .
C5 C6 1.501(9) .
C4 H4A 0.9900 .
C4 H4B 0.9900 .
C6 H6A 0.9900 .
C6 H6B 0.9900 .
C10 H10A 0.9900 .
C10 H10B 0.9900 .
C10 C11 1.487(9) .
C11 H11A 0.9900 .
C11 H11B 0.9900 .
C15 H15A 0.9900 .
C15 H15B 0.9900 .
C15 C14 1.506(9) .
C13 H13A 0.9900 .
C13 H13B 0.9900 .
C18 H18A 0.9800 .
C18 H18B 0.9800 .
C18 H18C 0.9800 .
C14 H14A 0.9900 .
C14 H14B 0.9900 .
C9 H9A 0.9800 .
C9 H9B 0.9800 .
C9 H9C 0.9800 .
C20 H20A 0.9800 .
C20 H20B 0.9800 .
C20 H20C 0.9800 .
C20 C19 1.419(10) .
C19 N7 1.145(10) .

loop_
_geom_torsion_atom_site_label_1
_geom_torsion_atom_site_label_2
_geom_torsion_atom_site_label_3
_geom_torsion_atom_site_label_4
_geom_torsion
Y2 N5 C12 C13 -55.9(6)
Y2 N5 C11 C10 -8.9(6)
Y2 N6 C13 C12 -15.2(7)
Y2 N6 C14 C15 -54.3(6)
Y2 N4 C10 C11 -58.7(5)
Y2 N4 C15 C14 -14.0(7)
Y1 N2 C3 C4 -15.7(6)
Y1 N2 C2 C1 -56.6(5)
Y1 N1 C1 C2 -14.5(6)
Y1 N1 C6 C5 -59.2(5)
Y1 N3 C5 C6 -10.0(6)
Y1 N3 C4 C3 -58.4(6)
N2 C3 C4 N3 50.1(7)
N1 C1 C2 N2 49.5(6)
N3 C5 C6 N1 48.8(7)
N5 C12 C13 N6 48.6(8)
N4 C10 C11 N5 48.2(7)
N4 C15 C14 N6 48.5(8)
C16 N4 C10 C11 -171.1(5)
C16 N4 C15 C14 108.8(6)
C1 N1 C6 C5 66.6(6)
C8 N2 C3 C4 106.4(6)
C8 N2 C2 C1 -173.1(5)
C3 N2 C2 C1 66.0(6)
C17 N5 C12 C13 -173.2(5)
C17 N5 C11 C10 111.4(6)
C2 N2 C3 C4 -133.3(6)
C12 N5 C11 C10 -128.7(5)
C7 N1 C1 C2 107.0(6)
C7 N1 C6 C5 -171.7(5)
C5 N3 C4 C3 64.3(7)
C4 N3 C5 C6 -130.2(5)
C6 N1 C1 C2 -131.9(5)
C10 N4 C15 C14 -129.8(6)
C11 N5 C12 C13 66.2(7)
C15 N4 C10 C11 66.4(6)
C13 N6 C14 C15 65.8(7)
C18 N6 C13 C12 108.0(6)
C18 N6 C14 C15 -172.6(6)
C14 N6 C13 C12 -130.7(6)
C9 N3 C5 C6 110.1(6)
C9 N3 C4 C3 -174.8(5)
